data_4001121
loop_
_publ_author_name
'Suescun, Leopoldo'
'Dabrowski, Bogdan'
'Mais, James'
'Remsen, Steven'
'Richardson, James W.'
'Maxey, Evan R.'
'Jorgensen, James D.'

_publ_section_title
;
 Oxygen Ordered Phases in LaxSr1&#x2212;xMnOy(0 &#x2264;x&#x2264; 0.2, 2.5
 &#x2264; y &#x2264; 3): An In situ Neutron Powder Diffraction Study
;
_journal_issue 4
_journal_name_full 'Chemistry of Materials'
_journal_page_first 1636
_journal_paper_doi 10.1021/cm703139c
_journal_volume 20
_journal_year 2008
_chemical_formula_structural ' Sr 3.6 La 0.4 Mn 4 O 10'
_chemical_formula_sum 'La0.2 Mn2 O5 Sr1.8'
_chemical_formula_weight 375.37
_space_group_IT_number 55
_symmetry_cell_setting orthorhombic
_symmetry_space_group_name_Hall '-P 2 2ab'
_symmetry_space_group_name_H-M 'P b a m'
_cell_angle_alpha 90.0
_cell_angle_beta 90.0
_cell_angle_gamma 90.0
_cell_formula_units_Z 2
_cell_length_a 5.5902(10)
_cell_length_b 10.8814(19)
_cell_length_c 3.8793(7)
_cell_measurement_temperature 773(5)
_cell_volume 235.97(7)
_pd_phase_name '(La0.1Sr0.9)2Mn2O5, oO, Sr2Mn2O5 type'
_cod_data_source_file cm703139c-file003.cif
_cod_data_source_block (L1S9)2M2O5-500_phase1
_cod_depositor_comments
;
The following automatic conversions were performed:

'_geom_bond_publ_flag' value 'N' changed to 'n' according to
/home/saulius/struct/CIF-dictionaries/cif_core.dic dictionary named
'cif_core.dic' version 2.4.1 from 2010-06-29 (110
times).

'_geom_angle_publ_flag' value 'N' changed to 'n' according
to /home/saulius/struct/CIF-dictionaries/cif_core.dic dictionary
named 'cif_core.dic' version 2.4.1 from 2010-06-29 (515 times).

Automatic conversion script
Id: cif_fix_values 1715 2011-07-08 13:25:40Z adriana 
;
_cod_original_cell_volume 235.98(12)
_cod_original_formula_sum 'La0.20 Mn2 O5 Sr1.80'
_cod_database_code 4001121

loop_
_symmetry_equiv_pos_site_id
_symmetry_equiv_pos_as_xyz
1 +x,+y,+z
2 -x+1/2,+y+1/2,+z
3 +x+1/2,-y+1/2,+z
4 -x,-y,+z
-1 -x,-y,-z
-2 +x+1/2,-y+1/2,-z
-3 -x+1/2,+y+1/2,-z
-4 +x,+y,-z

loop_
_atom_site_aniso_label
_atom_site_aniso_U_11
_atom_site_aniso_U_12
_atom_site_aniso_U_13
_atom_site_aniso_U_22
_atom_site_aniso_U_23
_atom_site_aniso_U_33
O1 0.0222(11) -0.0152(9) 0.0 0.0292(12) 0.0 0.0090(9)
O2 0.0118(9) -0.0082(8) 0.0 0.0126(12) 0.0 0.0290(14)
O3 0.0113(17) -0.0067(11) 0.0 0.0305(20) 0.0 0.0179(18)

loop_
_atom_site_type_symbol
_atom_site_label
_atom_site_fract_x
_atom_site_fract_y
_atom_site_fract_z
_atom_site_occupancy
_atom_site_thermal_displace_type
_atom_site_U_iso_or_equiv
_atom_site_symmetry_multiplicity
La La1 0.28404(19) 0.36483(14) 0.5 0.1 Uiso 0.0133(5) 4
Sr Sr1 0.28404(19) 0.36483(14) 0.5 0.9 Uiso 0.0133(5) 4
Mn Mn2 0.2607(4) 0.12120(17) 0.0 1.0 Uiso 0.0053(4) 4
O O1 0.28687(29) 0.10575(17) 0.5 1.0 Uani 0.02014 4
O O2 0.52955(26) 0.22686(13) 0.0 1.0 Uani 0.01779 4
O O3 0.0 0.0 0.0 1.0 Uani 0.0199 2

loop_
_geom_angle_atom_site_label_1
_geom_angle_atom_site_label_2
_geom_angle_atom_site_label_3
_geom_angle
_geom_angle_site_symmetry_1
_geom_angle_site_symmetry_3
_geom_angle_publ_flag
La1 La1 La1 96.40(7) 3_455 3_555 n
La1 La1 Sr1 90.0 3_455 1_554 n
La1 La1 Sr1 90.0 3_455 1_556 n
La1 La1 Sr1 0.0 3_455 3_455 n
La1 La1 Sr1 96.40(7) 3_455 3_555 n
La1 La1 Sr1 171.18(7) 3_455 4_665 n
La1 La1 O1 123.20(5) 3_455 2_555 n
La1 La1 O2 48.499(32) 3_455 3_455 n
La1 La1 O2 48.499(32) 3_455 3_456 n
La1 La1 O3 133.790(17) 3_455 2_555 n
La1 La1 O3 133.790(17) 3_455 2_556 n
La1 La1 Sr1 90.0 3_555 1_554 n
La1 La1 Sr1 90.0 3_555 1_556 n
La1 La1 Sr1 96.40(7) 3_555 3_455 n
La1 La1 Sr1 0.0 3_555 3_555 n
La1 La1 Sr1 92.421(29) 3_555 4_665 n
La1 La1 O1 140.40(6) 3_555 2_555 n
La1 La1 O2 98.74(6) 3_555 3_455 n
La1 La1 O2 98.74(6) 3_555 3_456 n
La1 La1 O3 91.695(20) 3_555 2_555 n
La1 La1 O3 91.695(20) 3_555 2_556 n
Sr1 La1 Sr1 180.0 1_554 1_556 n
Sr1 La1 Sr1 90.0 1_554 3_455 n
Sr1 La1 Sr1 90.0 1_554 3_555 n
Sr1 La1 Sr1 90.0 1_554 4_665 n
Sr1 La1 O1 90.0 1_554 2_555 n
Sr1 La1 O2 41.856(34) 1_554 3_455 n
Sr1 La1 O2 138.143(34) 1_554 3_456 n
Sr1 La1 O3 44.451(21) 1_554 2_555 n
Sr1 La1 O3 135.549(21) 1_554 2_556 n
Sr1 La1 Sr1 90.0 1_556 3_455 n
Sr1 La1 Sr1 90.0 1_556 3_555 n
Sr1 La1 Sr1 90.0 1_556 4_665 n
Sr1 La1 O1 90.0 1_556 2_555 n
Sr1 La1 O2 138.143(34) 1_556 3_455 n
Sr1 La1 O2 41.856(34) 1_556 3_456 n
Sr1 La1 O3 135.549(21) 1_556 2_555 n
Sr1 La1 O3 44.451(21) 1_556 2_556 n
Sr1 La1 Sr1 96.40(7) 3_455 3_555 n
Sr1 La1 Sr1 171.18(7) 3_455 4_665 n
Sr1 La1 O1 123.20(5) 3_455 2_555 n
Sr1 La1 O2 48.499(32) 3_455 3_455 n
Sr1 La1 O2 48.499(32) 3_455 3_456 n
Sr1 La1 O3 133.790(17) 3_455 2_555 n
Sr1 La1 O3 133.790(17) 3_455 2_556 n
Sr1 La1 Sr1 92.421(29) 3_555 4_665 n
Sr1 La1 O1 140.40(6) 3_555 2_555 n
Sr1 La1 O2 98.74(6) 3_555 3_455 n
Sr1 La1 O2 98.74(6) 3_555 3_456 n
Sr1 La1 O3 91.695(20) 3_555 2_555 n
Sr1 La1 O3 91.695(20) 3_555 2_556 n
Sr1 La1 O1 47.98(5) 4_665 2_555 n
Sr1 La1 O2 130.00(4) 4_665 3_455 n
Sr1 La1 O2 130.00(4) 4_665 3_456 n
Sr1 La1 O3 45.549(21) 4_665 2_555 n
Sr1 La1 O3 45.549(21) 4_665 2_556 n
O1 La1 O2 107.29(5) 2_555 3_455 n
O1 La1 O2 107.29(5) 2_555 3_456 n
O1 La1 O3 62.04(4) 2_555 2_555 n
O1 La1 O3 62.04(4) 2_555 2_556 n
O2 La1 O2 96.29(7) 3_455 3_456 n
O2 La1 O3 85.321(27) 3_455 2_555 n
O2 La1 O3 169.06(7) 3_455 2_556 n
O2 La1 O3 169.06(7) 3_456 2_555 n
O2 La1 O3 85.321(27) 3_456 2_556 n
O3 La1 O3 91.10(4) 2_555 2_556 n
La1 Sr1 La1 180.0 1_554 1_556 n
La1 Sr1 La1 90.0 1_554 3_455 n
La1 Sr1 La1 90.0 1_554 3_555 n
La1 Sr1 La1 90.0 1_554 4_665 n
La1 Sr1 Sr1 0.0 1_554 1_554 n
La1 Sr1 Sr1 180.0 1_554 1_556 n
La1 Sr1 Sr1 90.0 1_554 3_455 n
La1 Sr1 Sr1 90.0 1_554 3_555 n
La1 Sr1 Sr1 90.0 1_554 4_665 n
La1 Sr1 Mn2 53.842(25) 1_554 1_555 n
La1 Sr1 Mn2 126.158(25) 1_554 1_556 n
La1 Sr1 Mn2 55.296(23) 1_554 2_555 n
La1 Sr1 Mn2 124.704(23) 1_554 2_556 n
La1 Sr1 Mn2 53.990(28) 1_554 3_555 n
La1 Sr1 Mn2 126.010(28) 1_554 3_556 n
La1 Sr1 O1 90.0 1_554 1_555 n
La1 Sr1 O1 90.0 1_554 2_555 n
La1 Sr1 O1 90.0 1_554 3_455 n
La1 Sr1 O1 90.0 1_554 3_555 n
La1 Sr1 O2 46.361(32) 1_554 1_555 n
La1 Sr1 O2 133.639(32) 1_554 1_556 n
La1 Sr1 O2 41.856(34) 1_554 3_455 n
La1 Sr1 O2 138.143(34) 1_554 3_456 n
La1 Sr1 O3 44.451(21) 1_554 2_555 n
La1 Sr1 La1 90.0 1_556 3_455 n
La1 Sr1 La1 90.0 1_556 3_555 n
La1 Sr1 La1 90.0 1_556 4_665 n
La1 Sr1 Sr1 180.0 1_556 1_554 n
La1 Sr1 Sr1 0.0 1_556 1_556 n
La1 Sr1 Sr1 90.0 1_556 3_455 n
La1 Sr1 Sr1 90.0 1_556 3_555 n
La1 Sr1 Sr1 90.0 1_556 4_665 n
La1 Sr1 Mn2 126.158(25) 1_556 1_555 n
La1 Sr1 Mn2 53.842(25) 1_556 1_556 n
La1 Sr1 Mn2 124.704(23) 1_556 2_555 n
La1 Sr1 Mn2 55.296(23) 1_556 2_556 n
La1 Sr1 Mn2 126.010(28) 1_556 3_555 n
La1 Sr1 Mn2 53.990(28) 1_556 3_556 n
La1 Sr1 O1 90.0 1_556 1_555 n
La1 Sr1 O1 90.0 1_556 2_555 n
La1 Sr1 O1 90.0 1_556 3_455 n
La1 Sr1 O1 90.0 1_556 3_555 n
La1 Sr1 O2 133.639(32) 1_556 1_555 n
La1 Sr1 O2 46.361(32) 1_556 1_556 n
La1 Sr1 O2 138.143(34) 1_556 3_455 n
La1 Sr1 O2 41.856(34) 1_556 3_456 n
La1 Sr1 O3 135.549(21) 1_556 2_555 n
La1 Sr1 La1 96.40(7) 3_455 3_555 n
La1 Sr1 La1 171.18(7) 3_455 4_665 n
La1 Sr1 Sr1 90.0 3_455 1_554 n
La1 Sr1 Sr1 90.0 3_455 1_556 n
La1 Sr1 Sr1 0.0 3_455 3_455 n
La1 Sr1 Sr1 96.40(7) 3_455 3_555 n
La1 Sr1 Sr1 171.18(7) 3_455 4_665 n
La1 Sr1 Mn2 55.45(5) 3_455 1_555 n
La1 Sr1 Mn2 55.45(5) 3_455 1_556 n
La1 Sr1 Mn2 119.41(4) 3_455 2_555 n
La1 Sr1 Mn2 119.41(4) 3_455 2_556 n
La1 Sr1 Mn2 129.25(6) 3_455 3_555 n
La1 Sr1 Mn2 129.25(6) 3_455 3_556 n
La1 Sr1 O1 48.52(6) 3_455 1_555 n
La1 Sr1 O1 123.20(5) 3_455 2_555 n
La1 Sr1 O1 48.37(4) 3_455 3_455 n
La1 Sr1 O1 144.70(5) 3_455 3_555 n
La1 Sr1 O2 90.46(6) 3_455 1_555 n
La1 Sr1 O2 90.46(6) 3_455 1_556 n
La1 Sr1 O2 48.499(32) 3_455 3_455 n
La1 Sr1 O2 48.499(32) 3_455 3_456 n
La1 Sr1 O3 133.790(17) 3_455 2_555 n
La1 Sr1 La1 92.421(29) 3_555 4_665 n
La1 Sr1 Sr1 90.0 3_555 1_554 n
La1 Sr1 Sr1 90.0 3_555 1_556 n
La1 Sr1 Sr1 96.40(7) 3_555 3_455 n
La1 Sr1 Sr1 0.0 3_555 3_555 n
La1 Sr1 Sr1 92.421(29) 3_555 4_665 n
La1 Sr1 Mn2 59.48(5) 3_555 1_555 n
La1 Sr1 Mn2 59.48(5) 3_555 1_556 n
La1 Sr1 Mn2 126.90(4) 3_555 2_555 n
La1 Sr1 Mn2 126.90(4) 3_555 2_556 n
La1 Sr1 Mn2 55.156(30) 3_555 3_555 n
La1 Sr1 Mn2 55.156(30) 3_555 3_556 n
La1 Sr1 O1 47.88(5) 3_555 1_555 n
La1 Sr1 O1 140.40(6) 3_555 2_555 n
La1 Sr1 O1 144.77(5) 3_555 3_455 n
La1 Sr1 O1 48.30(4) 3_555 3_555 n
La1 Sr1 O2 43.942(34) 3_555 1_555 n
La1 Sr1 O2 43.942(34) 3_555 1_556 n
La1 Sr1 O2 98.74(6) 3_555 3_455 n
La1 Sr1 O2 98.74(6) 3_555 3_456 n
La1 Sr1 O3 91.695(20) 3_555 2_555 n
La1 Sr1 Sr1 90.0 4_665 1_554 n
La1 Sr1 Sr1 90.0 4_665 1_556 n
La1 Sr1 Sr1 171.18(7) 4_665 3_455 n
La1 Sr1 Sr1 92.421(29) 4_665 3_555 n
La1 Sr1 Sr1 0.0 4_665 4_665 n
La1 Sr1 Mn2 130.43(5) 4_665 1_555 n
La1 Sr1 Mn2 130.43(5) 4_665 1_556 n
La1 Sr1 Mn2 54.10(5) 4_665 2_555 n
La1 Sr1 Mn2 54.10(5) 4_665 2_556 n
La1 Sr1 Mn2 56.77(4) 4_665 3_555 n
La1 Sr1 Mn2 56.77(4) 4_665 3_556 n
La1 Sr1 O1 140.30(7) 4_665 1_555 n
La1 Sr1 O1 47.98(5) 4_665 2_555 n
La1 Sr1 O1 122.81(5) 4_665 3_455 n
La1 Sr1 O1 44.12(4) 4_665 3_555 n
La1 Sr1 O2 95.92(5) 4_665 1_555 n
La1 Sr1 O2 95.92(5) 4_665 1_556 n
La1 Sr1 O2 130.00(4) 4_665 3_455 n
La1 Sr1 O2 130.00(4) 4_665 3_456 n
La1 Sr1 O3 45.549(21) 4_665 2_555 n
Sr1 Sr1 Sr1 180.0 1_554 1_556 n
Sr1 Sr1 Sr1 90.0 1_554 3_455 n
Sr1 Sr1 Sr1 90.0 1_554 3_555 n
Sr1 Sr1 Sr1 90.0 1_554 4_665 n
Sr1 Sr1 Mn2 53.842(25) 1_554 1_555 n
Sr1 Sr1 Mn2 126.158(25) 1_554 1_556 n
Sr1 Sr1 Mn2 55.296(23) 1_554 2_555 n
Sr1 Sr1 Mn2 124.704(23) 1_554 2_556 n
Sr1 Sr1 Mn2 53.990(28) 1_554 3_555 n
Sr1 Sr1 Mn2 126.010(28) 1_554 3_556 n
Sr1 Sr1 O1 90.0 1_554 1_555 n
Sr1 Sr1 O1 90.0 1_554 2_555 n
Sr1 Sr1 O1 90.0 1_554 3_455 n
Sr1 Sr1 O1 90.0 1_554 3_555 n
Sr1 Sr1 O2 46.361(32) 1_554 1_555 n
Sr1 Sr1 O2 133.639(32) 1_554 1_556 n
Sr1 Sr1 O2 41.856(34) 1_554 3_455 n
Sr1 Sr1 O2 138.143(34) 1_554 3_456 n
Sr1 Sr1 O3 44.451(21) 1_554 2_555 n
Sr1 Sr1 Sr1 90.0 1_556 3_455 n
Sr1 Sr1 Sr1 90.0 1_556 3_555 n
Sr1 Sr1 Sr1 90.0 1_556 4_665 n
Sr1 Sr1 Mn2 126.158(25) 1_556 1_555 n
Sr1 Sr1 Mn2 53.842(25) 1_556 1_556 n
Sr1 Sr1 Mn2 124.704(23) 1_556 2_555 n
Sr1 Sr1 Mn2 55.296(23) 1_556 2_556 n
Sr1 Sr1 Mn2 126.010(28) 1_556 3_555 n
Sr1 Sr1 Mn2 53.990(28) 1_556 3_556 n
Sr1 Sr1 O1 90.0 1_556 1_555 n
Sr1 Sr1 O1 90.0 1_556 2_555 n
Sr1 Sr1 O1 90.0 1_556 3_455 n
Sr1 Sr1 O1 90.0 1_556 3_555 n
Sr1 Sr1 O2 133.639(32) 1_556 1_555 n
Sr1 Sr1 O2 46.361(32) 1_556 1_556 n
Sr1 Sr1 O2 138.143(34) 1_556 3_455 n
Sr1 Sr1 O2 41.856(34) 1_556 3_456 n
Sr1 Sr1 O3 135.549(21) 1_556 2_555 n
Sr1 Sr1 Sr1 96.40(7) 3_455 3_555 n
Sr1 Sr1 Sr1 171.18(7) 3_455 4_665 n
Sr1 Sr1 Mn2 55.45(5) 3_455 1_555 n
Sr1 Sr1 Mn2 55.45(5) 3_455 1_556 n
Sr1 Sr1 Mn2 119.41(4) 3_455 2_555 n
Sr1 Sr1 Mn2 119.41(4) 3_455 2_556 n
Sr1 Sr1 Mn2 129.25(6) 3_455 3_555 n
Sr1 Sr1 Mn2 129.25(6) 3_455 3_556 n
Sr1 Sr1 O1 48.52(6) 3_455 1_555 n
Sr1 Sr1 O1 123.20(5) 3_455 2_555 n
Sr1 Sr1 O1 48.37(4) 3_455 3_455 n
Sr1 Sr1 O1 144.70(5) 3_455 3_555 n
Sr1 Sr1 O2 90.46(6) 3_455 1_555 n
Sr1 Sr1 O2 90.46(6) 3_455 1_556 n
Sr1 Sr1 O2 48.499(32) 3_455 3_455 n
Sr1 Sr1 O2 48.499(32) 3_455 3_456 n
Sr1 Sr1 O3 133.790(17) 3_455 2_555 n
Sr1 Sr1 Sr1 92.421(29) 3_555 4_665 n
Sr1 Sr1 Mn2 59.48(5) 3_555 1_555 n
Sr1 Sr1 Mn2 59.48(5) 3_555 1_556 n
Sr1 Sr1 Mn2 126.90(4) 3_555 2_555 n
Sr1 Sr1 Mn2 126.90(4) 3_555 2_556 n
Sr1 Sr1 Mn2 55.156(30) 3_555 3_555 n
Sr1 Sr1 Mn2 55.156(30) 3_555 3_556 n
Sr1 Sr1 O1 47.88(5) 3_555 1_555 n
Sr1 Sr1 O1 140.40(6) 3_555 2_555 n
Sr1 Sr1 O1 144.77(5) 3_555 3_455 n
Sr1 Sr1 O1 48.30(4) 3_555 3_555 n
Sr1 Sr1 O2 43.942(34) 3_555 1_555 n
Sr1 Sr1 O2 43.942(34) 3_555 1_556 n
Sr1 Sr1 O2 98.74(6) 3_555 3_455 n
Sr1 Sr1 O2 98.74(6) 3_555 3_456 n
Sr1 Sr1 O3 91.695(20) 3_555 2_555 n
Sr1 Sr1 Mn2 130.43(5) 4_665 1_555 n
Sr1 Sr1 Mn2 130.43(5) 4_665 1_556 n
Sr1 Sr1 Mn2 54.10(5) 4_665 2_555 n
Sr1 Sr1 Mn2 54.10(5) 4_665 2_556 n
Sr1 Sr1 Mn2 56.77(4) 4_665 3_555 n
Sr1 Sr1 Mn2 56.77(4) 4_665 3_556 n
Sr1 Sr1 O1 140.30(7) 4_665 1_555 n
Sr1 Sr1 O1 47.98(5) 4_665 2_555 n
Sr1 Sr1 O1 122.81(5) 4_665 3_455 n
Sr1 Sr1 O1 44.12(4) 4_665 3_555 n
Sr1 Sr1 O2 95.92(5) 4_665 1_555 n
Sr1 Sr1 O2 95.92(5) 4_665 1_556 n
Sr1 Sr1 O2 130.00(4) 4_665 3_455 n
Sr1 Sr1 O2 130.00(4) 4_665 3_456 n
Sr1 Sr1 O3 45.549(21) 4_665 2_555 n
Mn2 Sr1 Mn2 72.32(5) 1_555 1_556 n
Mn2 Sr1 Mn2 108.752(14) 1_555 2_555 n
Mn2 Sr1 Mn2 173.37(4) 1_555 2_556 n
Mn2 Sr1 Mn2 73.88(4) 1_555 3_555 n
Mn2 Sr1 Mn2 114.59(6) 1_555 3_556 n
Mn2 Sr1 O1 36.276(25) 1_555 1_555 n
Mn2 Sr1 O1 142.316(32) 1_555 2_555 n
Mn2 Sr1 O1 93.03(5) 1_555 3_455 n
Mn2 Sr1 O1 97.51(5) 1_555 3_555 n
Mn2 Sr1 O2 35.06(5) 1_555 1_555 n
Mn2 Sr1 O2 89.76(6) 1_555 1_556 n
Mn2 Sr1 O2 39.63(5) 1_555 3_455 n
Mn2 Sr1 O2 96.24(6) 1_555 3_456 n
Mn2 Sr1 O3 91.891(29) 1_555 2_555 n
Mn2 Sr1 Mn2 173.37(4) 1_556 2_555 n
Mn2 Sr1 Mn2 108.752(14) 1_556 2_556 n
Mn2 Sr1 Mn2 114.59(6) 1_556 3_555 n
Mn2 Sr1 Mn2 73.88(4) 1_556 3_556 n
Mn2 Sr1 O1 36.276(25) 1_556 1_555 n
Mn2 Sr1 O1 142.316(32) 1_556 2_555 n
Mn2 Sr1 O1 93.03(5) 1_556 3_455 n
Mn2 Sr1 O1 97.51(5) 1_556 3_555 n
Mn2 Sr1 O2 89.76(6) 1_556 1_555 n
Mn2 Sr1 O2 35.06(5) 1_556 1_556 n
Mn2 Sr1 O2 96.24(6) 1_556 3_455 n
Mn2 Sr1 O2 39.63(5) 1_556 3_456 n
Mn2 Sr1 O3 151.09(6) 1_556 2_555 n
Mn2 Sr1 Mn2 69.41(5) 2_555 2_556 n
Mn2 Sr1 Mn2 71.75(6) 2_555 3_555 n
Mn2 Sr1 Mn2 110.87(5) 2_555 3_556 n
Mn2 Sr1 O1 145.007(24) 2_555 1_555 n
Mn2 Sr1 O1 34.856(24) 2_555 2_555 n
Mn2 Sr1 O1 80.41(5) 2_555 3_455 n
Mn2 Sr1 O1 88.87(5) 2_555 3_555 n
Mn2 Sr1 O2 94.61(4) 2_555 1_555 n
Mn2 Sr1 O2 150.01(6) 2_555 1_556 n
Mn2 Sr1 O2 81.35(4) 2_555 3_455 n
Mn2 Sr1 O2 134.24(6) 2_555 3_456 n
Mn2 Sr1 O3 35.21(4) 2_555 2_555 n
Mn2 Sr1 Mn2 110.87(5) 2_556 3_555 n
Mn2 Sr1 Mn2 71.75(6) 2_556 3_556 n
Mn2 Sr1 O1 145.007(24) 2_556 1_555 n
Mn2 Sr1 O1 34.856(24) 2_556 2_555 n
Mn2 Sr1 O1 80.41(5) 2_556 3_455 n
Mn2 Sr1 O1 88.87(5) 2_556 3_555 n
Mn2 Sr1 O2 150.01(6) 2_556 1_555 n
Mn2 Sr1 O2 94.61(4) 2_556 1_556 n
Mn2 Sr1 O2 134.24(6) 2_556 3_455 n
Mn2 Sr1 O2 81.35(4) 2_556 3_456 n
Mn2 Sr1 O3 89.76(5) 2_556 2_555 n
Mn2 Sr1 Mn2 72.02(6) 3_555 3_556 n
Mn2 Sr1 O1 92.38(5) 3_555 1_555 n
Mn2 Sr1 O1 94.31(5) 3_555 2_555 n
Mn2 Sr1 O1 142.847(29) 3_555 3_455 n
Mn2 Sr1 O1 36.136(29) 3_555 3_555 n
Mn2 Sr1 O2 39.15(4) 3_555 1_555 n
Mn2 Sr1 O2 92.06(5) 3_555 1_556 n
Mn2 Sr1 O2 91.20(4) 3_555 3_455 n
Mn2 Sr1 O2 153.73(6) 3_555 3_456 n
Mn2 Sr1 O3 36.540(32) 3_555 2_555 n
Mn2 Sr1 O1 92.38(5) 3_556 1_555 n
Mn2 Sr1 O1 94.31(5) 3_556 2_555 n
Mn2 Sr1 O1 142.847(29) 3_556 3_455 n
Mn2 Sr1 O1 36.136(29) 3_556 3_555 n
Mn2 Sr1 O2 92.06(5) 3_556 1_555 n
Mn2 Sr1 O2 39.15(4) 3_556 1_556 n
Mn2 Sr1 O2 153.73(6) 3_556 3_455 n
Mn2 Sr1 O2 91.20(4) 3_556 3_456 n
Mn2 Sr1 O3 92.06(5) 3_556 2_555 n
O1 Sr1 O1 171.72(5) 1_555 2_555 n
O1 Sr1 O1 96.89(6) 1_555 3_455 n
O1 Sr1 O1 96.18(5) 1_555 3_555 n
O1 Sr1 O2 57.53(5) 1_555 1_555 n
O1 Sr1 O2 57.53(5) 1_555 1_556 n
O1 Sr1 O2 67.66(5) 1_555 3_455 n
O1 Sr1 O2 67.66(5) 1_555 3_456 n
O1 Sr1 O3 122.60(4) 1_555 2_555 n
O1 Sr1 O1 74.83(5) 2_555 3_455 n
O1 Sr1 O1 92.10(5) 2_555 3_555 n
O1 Sr1 O2 126.95(5) 2_555 1_555 n
O1 Sr1 O2 126.95(5) 2_555 1_556 n
O1 Sr1 O2 107.29(5) 2_555 3_455 n
O1 Sr1 O2 107.29(5) 2_555 3_456 n
O1 Sr1 O3 62.04(4) 2_555 2_555 n
O1 Sr1 O1 166.93(6) 3_455 3_555 n
O1 Sr1 O2 123.11(4) 3_455 1_555 n
O1 Sr1 O2 123.11(4) 3_455 1_556 n
O1 Sr1 O2 60.07(4) 3_455 3_455 n
O1 Sr1 O2 60.07(4) 3_455 3_456 n
O1 Sr1 O3 112.299(31) 3_455 2_555 n
O1 Sr1 O2 64.87(4) 3_555 1_555 n
O1 Sr1 O2 64.87(4) 3_555 1_556 n
O1 Sr1 O2 125.88(4) 3_555 3_455 n
O1 Sr1 O2 125.88(4) 3_555 3_456 n
O1 Sr1 O3 59.821(25) 3_555 2_555 n
O2 Sr1 O2 87.28(6) 1_555 1_556 n
O2 Sr1 O2 63.134(22) 1_555 3_455 n
O2 Sr1 O2 125.18(6) 1_555 3_456 n
O2 Sr1 O3 65.137(32) 1_555 2_555 n
O2 Sr1 O2 125.18(6) 1_556 3_455 n
O2 Sr1 O2 63.134(22) 1_556 3_456 n
O2 Sr1 O3 124.39(5) 1_556 2_555 n
O2 Sr1 O2 96.29(7) 3_455 3_456 n
O2 Sr1 O3 85.321(27) 3_455 2_555 n
O2 Sr1 O3 169.06(7) 3_456 2_555 n
Sr1 Mn2 Sr1 72.32(5) 1_554 1_555 n
Sr1 Mn2 Sr1 109.106(14) 1_554 2_544 n
Sr1 Mn2 Sr1 177.63(7) 1_554 2_545 n
Sr1 Mn2 Sr1 69.40(5) 1_554 3_454 n
Sr1 Mn2 Sr1 109.99(7) 1_554 3_455 n
Sr1 Mn2 O1 58.69(8) 1_554 1_554 n
Sr1 Mn2 O1 130.74(9) 1_554 1_555 n
Sr1 Mn2 O2 58.57(5) 1_554 1_555 n
Sr1 Mn2 O2 52.34(5) 1_554 3_455 n
Sr1 Mn2 O3 124.79(8) 1_554 1_555 n
Sr1 Mn2 Sr1 177.63(7) 1_555 2_544 n
Sr1 Mn2 Sr1 109.106(14) 1_555 2_545 n
Sr1 Mn2 Sr1 109.99(7) 1_555 3_454 n
Sr1 Mn2 Sr1 69.40(5) 1_555 3_455 n
Sr1 Mn2 O1 130.74(9) 1_555 1_554 n
Sr1 Mn2 O1 58.69(8) 1_555 1_555 n
Sr1 Mn2 O2 58.57(5) 1_555 1_555 n
Sr1 Mn2 O2 52.34(5) 1_555 3_455 n
Sr1 Mn2 O3 124.79(8) 1_555 1_555 n
Sr1 Mn2 Sr1 69.41(5) 2_544 2_545 n
Sr1 Mn2 Sr1 69.13(5) 2_544 3_454 n
Sr1 Mn2 Sr1 108.25(6) 2_544 3_455 n
Sr1 Mn2 O1 50.90(8) 2_544 1_554 n
Sr1 Mn2 O1 120.04(9) 2_544 1_555 n
Sr1 Mn2 O2 123.76(8) 2_544 1_555 n
Sr1 Mn2 O2 126.87(7) 2_544 3_455 n
Sr1 Mn2 O3 52.85(4) 2_544 1_555 n
Sr1 Mn2 Sr1 108.25(6) 2_545 3_454 n
Sr1 Mn2 Sr1 69.13(5) 2_545 3_455 n
Sr1 Mn2 O1 120.04(9) 2_545 1_554 n
Sr1 Mn2 O1 50.90(8) 2_545 1_555 n
Sr1 Mn2 O2 123.76(8) 2_545 1_555 n
Sr1 Mn2 O2 126.87(7) 2_545 3_455 n
Sr1 Mn2 O3 52.85(4) 2_545 1_555 n
Sr1 Mn2 Sr1 72.02(6) 3_454 3_455 n
Sr1 Mn2 O1 58.70(7) 3_454 1_554 n
Sr1 Mn2 O1 130.44(11) 3_454 1_555 n
Sr1 Mn2 O2 127.84(7) 3_454 1_555 n
Sr1 Mn2 O2 57.75(6) 3_454 3_455 n
Sr1 Mn2 O3 55.40(5) 3_454 1_555 n
Sr1 Mn2 O1 130.44(11) 3_455 1_554 n
Sr1 Mn2 O1 58.70(7) 3_455 1_555 n
Sr1 Mn2 O2 127.84(7) 3_455 1_555 n
Sr1 Mn2 O2 57.75(6) 3_455 3_455 n
Sr1 Mn2 O3 55.40(5) 3_455 1_555 n
O1 Mn2 O1 166.88(17) 1_554 1_555 n
O1 Mn2 O2 89.58(8) 1_554 1_555 n
O1 Mn2 O2 96.55(9) 1_554 3_455 n
O1 Mn2 O3 89.88(8) 1_554 1_555 n
O1 Mn2 O2 89.58(8) 1_555 1_555 n
O1 Mn2 O2 96.55(9) 1_555 3_455 n
O1 Mn2 O3 89.88(8) 1_555 1_555 n
O2 Mn2 O2 90.59(8) 1_555 3_455 n
O2 Mn2 O3 175.26(13) 1_555 1_555 n
O2 Mn2 O3 94.14(10) 3_455 1_555 n
La1 O1 Sr1 171.08(7) 2_545 1_555 n
La1 O1 Sr1 0.0 2_545 2_545 n
La1 O1 Sr1 87.90(5) 2_545 3_455 n
La1 O1 Sr1 105.17(5) 2_545 3_555 n
La1 O1 Mn2 94.24(8) 2_545 1_555 n
La1 O1 Mn2 94.24(8) 2_545 1_556 n
Sr1 O1 Sr1 171.08(7) 1_555 2_545 n
Sr1 O1 Sr1 83.18(5) 1_555 3_455 n
Sr1 O1 Sr1 83.75(5) 1_555 3_555 n
Sr1 O1 Mn2 85.03(8) 1_555 1_555 n
Sr1 O1 Mn2 85.03(8) 1_555 1_556 n
Sr1 O1 Sr1 87.90(5) 2_545 3_455 n
Sr1 O1 Sr1 105.17(5) 2_545 3_555 n
Sr1 O1 Mn2 94.24(8) 2_545 1_555 n
Sr1 O1 Mn2 94.24(8) 2_545 1_556 n
Sr1 O1 Sr1 166.93(6) 3_455 3_555 n
Sr1 O1 Mn2 85.16(9) 3_455 1_555 n
Sr1 O1 Mn2 85.16(9) 3_455 1_556 n
Sr1 O1 Mn2 93.71(8) 3_555 1_555 n
Sr1 O1 Mn2 93.71(8) 3_555 1_556 n
Mn2 O1 Mn2 166.88(17) 1_555 1_556 n
La1 O2 La1 96.29(7) 3_554 3_555 n
La1 O2 Sr1 87.559(33) 3_554 1_554 n
La1 O2 Sr1 170.20(6) 3_554 1_555 n
La1 O2 Sr1 0.0 3_554 3_554 n
La1 O2 Sr1 96.29(7) 3_554 3_555 n
La1 O2 Mn2 101.60(7) 3_554 1_555 n
La1 O2 Mn2 88.02(7) 3_554 3_555 n
La1 O2 Sr1 170.20(6) 3_555 1_554 n
La1 O2 Sr1 87.559(33) 3_555 1_555 n
La1 O2 Sr1 96.29(7) 3_555 3_554 n
La1 O2 Sr1 0.0 3_555 3_555 n
La1 O2 Mn2 101.60(7) 3_555 1_555 n
La1 O2 Mn2 88.02(7) 3_555 3_555 n
Sr1 O2 Sr1 87.28(6) 1_554 1_555 n
Sr1 O2 Sr1 87.559(33) 1_554 3_554 n
Sr1 O2 Sr1 170.20(6) 1_554 3_555 n
Sr1 O2 Mn2 86.37(6) 1_554 1_555 n
Sr1 O2 Mn2 83.09(6) 1_554 3_555 n
Sr1 O2 Sr1 170.20(6) 1_555 3_554 n
Sr1 O2 Sr1 87.559(33) 1_555 3_555 n
Sr1 O2 Mn2 86.37(6) 1_555 1_555 n
Sr1 O2 Mn2 83.09(6) 1_555 3_555 n
Sr1 O2 Sr1 96.29(7) 3_554 3_555 n
Sr1 O2 Mn2 101.60(7) 3_554 1_555 n
Sr1 O2 Mn2 88.02(7) 3_554 3_555 n
Sr1 O2 Mn2 101.60(7) 3_555 1_555 n
Sr1 O2 Mn2 88.02(7) 3_555 3_555 n
Mn2 O2 Mn2 165.42(12) 1_555 3_555 n
La1 O3 La1 91.10(4) 2_544 2_545 n
La1 O3 La1 88.90(4) 2_544 3_454 n
La1 O3 La1 180.0 2_544 3_455 n
La1 O3 Sr1 0.0 2_544 2_544 n
La1 O3 Sr1 91.10(4) 2_544 2_545 n
La1 O3 Sr1 88.90(4) 2_544 3_454 n
La1 O3 Sr1 180.0 2_544 3_455 n
La1 O3 Mn2 91.94(5) 2_544 1_555 n
La1 O3 Mn2 88.06(5) 2_544 4_555 n
La1 O3 La1 180.0 2_545 3_454 n
La1 O3 La1 88.90(4) 2_545 3_455 n
La1 O3 Sr1 91.10(4) 2_545 2_544 n
La1 O3 Sr1 0.0 2_545 2_545 n
La1 O3 Sr1 180.0 2_545 3_454 n
La1 O3 Sr1 88.90(4) 2_545 3_455 n
La1 O3 Mn2 91.94(5) 2_545 1_555 n
La1 O3 Mn2 88.06(5) 2_545 4_555 n
La1 O3 La1 91.10(4) 3_454 3_455 n
La1 O3 Sr1 88.90(4) 3_454 2_544 n
La1 O3 Sr1 180.0 3_454 2_545 n
La1 O3 Sr1 0.0 3_454 3_454 n
La1 O3 Sr1 91.10(4) 3_454 3_455 n
La1 O3 Mn2 88.06(5) 3_454 1_555 n
La1 O3 Mn2 91.94(5) 3_454 4_555 n
La1 O3 Sr1 180.0 3_455 2_544 n
La1 O3 Sr1 88.90(4) 3_455 2_545 n
La1 O3 Sr1 91.10(4) 3_455 3_454 n
La1 O3 Sr1 0.0 3_455 3_455 n
La1 O3 Mn2 88.06(5) 3_455 1_555 n
La1 O3 Mn2 91.94(5) 3_455 4_555 n
Sr1 O3 Sr1 91.10(4) 2_544 2_545 n
Sr1 O3 Sr1 88.90(4) 2_544 3_454 n
Sr1 O3 Sr1 180.0 2_544 3_455 n
Sr1 O3 Mn2 91.94(5) 2_544 1_555 n
Sr1 O3 Mn2 88.06(5) 2_544 4_555 n
Sr1 O3 Sr1 180.0 2_545 3_454 n
Sr1 O3 Sr1 88.90(4) 2_545 3_455 n
Sr1 O3 Mn2 91.94(5) 2_545 1_555 n
Sr1 O3 Mn2 88.06(5) 2_545 4_555 n
Sr1 O3 Sr1 91.10(4) 3_454 3_455 n
Sr1 O3 Mn2 88.06(5) 3_454 1_555 n
Sr1 O3 Mn2 91.94(5) 3_454 4_555 n
Sr1 O3 Mn2 88.06(5) 3_455 1_555 n
Sr1 O3 Mn2 91.94(5) 3_455 4_555 n
Mn2 O3 Mn2 179.972 1_555 4_555 n

loop_
_geom_bond_atom_site_label_1
_geom_bond_atom_site_label_2
_geom_bond_distance
_geom_bond_site_symmetry_2
_geom_bond_publ_flag
La1 La1 3.8793(7) 1_554 n
La1 La1 3.8793(7) 1_556 n
La1 La1 3.7494(21) 3_455 n
La1 La1 3.7494(21) 3_555 n
La1 La1 3.8056(27) 4_665 n
La1 Sr1 3.8793(7) 1_554 n
La1 Sr1 3.8793(7) 1_556 n
La1 Sr1 3.7494(21) 3_455 n
La1 Sr1 3.7494(21) 3_555 n
La1 Sr1 4.3288(27) 4_565 n
La1 Sr1 3.8056(27) 4_665 n
La1 Mn2 3.2875(19) 1_555 n
La1 Mn2 3.2875(19) 1_556 n
La1 Mn2 3.4069(20) 2_555 n
La1 Mn2 3.4069(20) 2_556 n
La1 Mn2 3.5137(23) 3_455 n
La1 Mn2 3.5137(23) 3_456 n
La1 Mn2 3.2991(22) 3_555 n
La1 Mn2 3.2991(22) 3_556 n
La1 O1 2.8193(32) 1_555 n
La1 O1 2.6513(32) 2_555 n
La1 O1 2.7977(21) 3_455 n
La1 O1 2.8291(21) 3_555 n
La1 O2 2.8107(17) 1_555 n
La1 O2 2.8107(17) 1_556 n
La1 O2 2.6042(14) 3_455 n
La1 O2 2.6042(14) 3_456 n
La1 O3 2.7172(10) 2_555 n
La1 O3 2.7172(10) 2_556 n
Sr1 La1 3.8793(7) 1_554 n
Sr1 La1 3.8793(7) 1_556 n
Sr1 La1 3.7494(21) 3_455 n
Sr1 La1 3.7494(21) 3_555 n
Sr1 La1 4.3288(27) 4_565 n
Sr1 La1 3.8056(27) 4_665 n
Sr1 Sr1 3.8793(7) 1_554 n
Sr1 Sr1 3.8793(7) 1_556 n
Sr1 Sr1 3.7494(21) 3_455 n
Sr1 Sr1 3.7494(21) 3_555 n
Sr1 Sr1 4.3288(27) 4_565 n
Sr1 Sr1 3.8056(27) 4_665 n
Sr1 Mn2 3.2875(19) 1_555 n
Sr1 Mn2 3.2875(19) 1_556 n
Sr1 Mn2 3.4069(20) 2_555 n
Sr1 Mn2 3.4069(20) 2_556 n
Sr1 Mn2 3.5137(23) 3_455 n
Sr1 Mn2 3.5137(23) 3_456 n
Sr1 Mn2 3.2991(22) 3_555 n
Sr1 Mn2 3.2991(22) 3_556 n
Sr1 O1 2.8193(32) 1_555 n
Sr1 O1 2.6513(32) 2_555 n
Sr1 O1 2.7977(21) 3_455 n
Sr1 O1 2.8291(21) 3_555 n
Sr1 O2 2.8107(17) 1_555 n
Sr1 O2 2.8107(17) 1_556 n
Sr1 O2 2.6042(14) 3_455 n
Sr1 O2 2.6042(14) 3_456 n
Sr1 O3 2.7172(10) 2_555 n
Sr1 O3 2.7172(10) 2_556 n
Mn2 La1 3.2875(19) 1_554 n
Mn2 La1 3.2875(19) 1_555 n
Mn2 La1 3.4069(20) 2_544 n
Mn2 La1 3.4069(20) 2_545 n
Mn2 La1 3.2991(22) 3_454 n
Mn2 La1 3.2991(22) 3_455 n
Mn2 La1 3.5137(23) 3_554 n
Mn2 La1 3.5137(23) 3_555 n
Mn2 Sr1 3.2875(19) 1_554 n
Mn2 Sr1 3.2875(19) 1_555 n
Mn2 Sr1 3.4069(20) 2_544 n
Mn2 Sr1 3.4069(20) 2_545 n
Mn2 Sr1 3.2991(22) 3_454 n
Mn2 Sr1 3.2991(22) 3_455 n
Mn2 Sr1 3.5137(23) 3_554 n
Mn2 Sr1 3.5137(23) 3_555 n
Mn2 O1 1.9524(5) 1_554 n
Mn2 O1 1.9524(5) 1_555 n
Mn2 O2 1.8924(25) 1_555 n
Mn2 O2 2.0982(25) 3_455 n
Mn2 O3 1.9654(20) 1_555 n
O1 La1 2.8193(32) 1_555 n
O1 La1 2.6513(32) 2_545 n
O1 La1 2.8291(21) 3_455 n
O1 La1 2.7977(21) 3_555 n
O1 Sr1 2.8193(32) 1_555 n
O1 Sr1 2.6513(32) 2_545 n
O1 Sr1 2.8291(21) 3_455 n
O1 Sr1 2.7977(21) 3_555 n
O1 Mn2 1.9524(5) 1_555 n
O1 Mn2 1.9524(5) 1_556 n
O2 La1 2.8107(17) 1_554 n
O2 La1 2.8107(17) 1_555 n
O2 La1 2.6042(14) 3_554 n
O2 La1 2.6042(14) 3_555 n
O2 Sr1 2.8107(17) 1_554 n
O2 Sr1 2.8107(17) 1_555 n
O2 Sr1 2.6042(14) 3_554 n
O2 Sr1 2.6042(14) 3_555 n
O2 Mn2 1.8924(25) 1_555 n
O2 Mn2 2.0982(25) 3_555 n
O3 La1 2.7172(10) 2_544 n
O3 La1 2.7172(10) 2_545 n
O3 La1 2.7172(10) 3_454 n
O3 La1 2.7172(10) 3_455 n
O3 Sr1 2.7172(10) 2_544 n
O3 Sr1 2.7172(10) 2_545 n
O3 Sr1 2.7172(10) 3_454 n
O3 Sr1 2.7172(10) 3_455 n
O3 Mn2 1.9654(20) 1_555 n
O3 Mn2 1.9654(20) 4_555 n
